data_4032549
loop_
_publ_author_name
'Schoepff, Laetitia'
'Kocher, Lucas'
'Durot, St\'ephanie'
'Heitz, Val\'erie'

_publ_section_title
;
 Chemically Induced Breathing of Flexible Porphyrinic Covalent Cages.
;
_journal_issue 11
_journal_name_full 'The Journal of organic chemistry'
_journal_page_first 5845
_journal_page_last 5851
_journal_paper_doi 10.1021/acs.joc.7b00698
_journal_volume 82
_journal_year 2017
_chemical_formula_moiety 'C142 H132 N34 O12 Zn2, 2(C3 H6 O)'
_chemical_formula_sum 'C148 H144 N34 O14 Zn2'
_chemical_formula_weight 2753.70
_chemical_name_systematic
;
 ?
;
_space_group_crystal_system orthorhombic
_space_group_IT_number 61
_space_group_name_Hall '-P 2ac 2ab'
_space_group_name_H-M_alt 'P b c a'
_symmetry_space_group_name_Hall '-P 2ac 2ab'
_symmetry_space_group_name_H-M 'P b c a'
_atom_sites_solution_hydrogens geom
_atom_sites_solution_primary direct
_atom_sites_solution_secondary difmap
_audit_creation_method SHELXL-2013
_cell_angle_alpha 90
_cell_angle_beta 90
_cell_angle_gamma 90
_cell_formula_units_Z 4
_cell_length_a 21.3227(7)
_cell_length_b 31.9115(12)
_cell_length_c 32.7689(13)
_cell_measurement_reflns_used 9274
_cell_measurement_temperature 173(2)
_cell_measurement_theta_max 66.16
_cell_measurement_theta_min 2.70
_cell_volume 22297.2(14)
_computing_cell_refinement 'Bruker SAINT'
_computing_data_collection 'Bruker APEX2'
_computing_data_reduction 'Bruker SAINT'
_computing_molecular_graphics 'Bruker SHELXTL'
_computing_publication_material 'Bruker SHELXTL'
_computing_structure_refinement 'SHELXL-2013 (Sheldrick, 2013)'
_computing_structure_solution 'SHELXS-2013 (Sheldrick, 2013)'
_diffrn_ambient_temperature 173(2)
_diffrn_measured_fraction_theta_full 0.966
_diffrn_measured_fraction_theta_max 0.984
_diffrn_measurement_device_type 'Bruker APEX-II CCD'
_diffrn_measurement_method '\f and \w scans'
_diffrn_radiation_type CuK\a
_diffrn_radiation_wavelength 1.54178
_diffrn_reflns_av_R_equivalents 0.0508
_diffrn_reflns_av_unetI/netI 0.0353
_diffrn_reflns_Laue_measured_fraction_full 0.966
_diffrn_reflns_Laue_measured_fraction_max 0.984
_diffrn_reflns_limit_h_max 25
_diffrn_reflns_limit_h_min -13
_diffrn_reflns_limit_k_max 37
_diffrn_reflns_limit_k_min -37
_diffrn_reflns_limit_l_max 38
_diffrn_reflns_limit_l_min -35
_diffrn_reflns_number 123507
_diffrn_reflns_point_group_measured_fraction_full 0.966
_diffrn_reflns_point_group_measured_fraction_max 0.984
_diffrn_reflns_theta_full 67.679
_diffrn_reflns_theta_max 66.848
_diffrn_reflns_theta_min 2.697
_diffrn_source 'fine focus sealed tube'
_exptl_absorpt_coefficient_mu 0.648
_exptl_absorpt_correction_T_max 0.7528
_exptl_absorpt_correction_T_min 0.6089
_exptl_absorpt_correction_type multi-scan
_exptl_absorpt_process_details sadabs
_exptl_crystal_colour red
_exptl_crystal_density_diffrn 0.820
_exptl_crystal_description block
_exptl_crystal_F_000 5768
_exptl_crystal_size_max 0.500
_exptl_crystal_size_mid 0.450
_exptl_crystal_size_min 0.300
_platon_squeeze_details
;
 The residual electron density was assigned to ten molecules of the
 dimethylformamide solvent [3153/8 = 394 e per asymmetric unit; ten 
 molecules of C3H7NO would give 400e]. 
;
_refine_diff_density_max 0.670
_refine_diff_density_min -0.398
_refine_diff_density_rms 0.054
_refine_ls_extinction_method none
_refine_ls_goodness_of_fit_ref 1.093
_refine_ls_hydrogen_treatment constr
_refine_ls_matrix_type full
_refine_ls_number_parameters 891
_refine_ls_number_reflns 19490
_refine_ls_number_restraints 0
_refine_ls_restrained_S_all 1.093
_refine_ls_R_factor_all 0.0733
_refine_ls_R_factor_gt 0.0556
_refine_ls_shift/su_max 0.001
_refine_ls_shift/su_mean 0.000
_refine_ls_structure_factor_coef Fsqd
_refine_ls_weighting_details 'w=1/[\s^2^(Fo^2^)+(0.1070P)^2^] where P=(Fo^2^+2Fc^2^)/3'
_refine_ls_weighting_scheme calc
_refine_ls_wR_factor_gt 0.1649
_refine_ls_wR_factor_ref 0.1737
_reflns_Friedel_coverage 0.000
_reflns_number_gt 13979
_reflns_number_total 19490
_reflns_threshold_expression 'I > 2\s(I)'
_cod_data_source_file jo7b00698_si_001.cif
_cod_data_source_block vhlk160330
_cod_database_code 4032549
_shelx_space_group_comment
;
The symmetry employed for this shelxl refinement is uniquely defined
by the following loop, which should always be used as a source of
symmetry information in preference to the above space-group names.
They are only intended as comments.
;
_shelx_estimated_absorpt_t_min 0.738
_shelx_estimated_absorpt_t_max 0.829
_shelxl_version_number 2013-4

loop_
_space_group_symop_operation_xyz
'x, y, z'
'x+1/2, -y+1/2, -z'
'-x, y+1/2, -z+1/2'
'-x+1/2, -y, z+1/2'
'-x, -y, -z'
'-x-1/2, y-1/2, z'
'x, -y-1/2, z-1/2'
'x-1/2, y, -z-1/2'

loop_
_atom_site_label
_atom_site_type_symbol
_atom_site_fract_x
_atom_site_fract_y
_atom_site_fract_z
_atom_site_U_iso_or_equiv
_atom_site_adp_type
_atom_site_occupancy
_atom_site_site_symmetry_order
_atom_site_calc_flag
_atom_site_refinement_flags_posn
_atom_site_refinement_flags_adp
_atom_site_refinement_flags_occupancy
C1 C 0.34799(7) 0.40848(6) 0.43237(6) 0.0285(4) Uani 1 1 d . . .
C2 C 0.34574(9) 0.36570(6) 0.44560(7) 0.0348(5) Uani 1 1 d . . .
H2 H 0.3548 0.3417 0.4294 0.042 Uiso 1 1 calc R U .
C3 C 0.32849(10) 0.36570(6) 0.48507(7) 0.0382(5) Uani 1 1 d . . .
H3 H 0.3227 0.3417 0.5019 0.046 Uiso 1 1 calc R U .
C4 C 0.32040(7) 0.40863(6) 0.49715(6) 0.0291(4) Uani 1 1 d . . .
C5 C 0.30389(8) 0.42219(6) 0.53648(6) 0.0297(4) Uani 1 1 d . . .
C6 C 0.29422(8) 0.46394(6) 0.54842(6) 0.0308(4) Uani 1 1 d . . .
C7 C 0.27921(10) 0.47717(7) 0.58932(7) 0.0405(5) Uani 1 1 d . . .
H7 H 0.2717 0.4595 0.6121 0.049 Uiso 1 1 calc R U .
C8 C 0.27791(10) 0.51890(7) 0.58903(7) 0.0423(5) Uani 1 1 d . . .
H8 H 0.2683 0.5365 0.6115 0.051 Uiso 1 1 calc R U .
C9 C 0.29373(8) 0.53239(6) 0.54862(6) 0.0318(4) Uani 1 1 d . . .
C10 C 0.30174(8) 0.57453(6) 0.53663(6) 0.0323(4) Uani 1 1 d . . .
C11 C 0.31605(8) 0.58824(6) 0.49690(6) 0.0324(4) Uani 1 1 d . . .
C12 C 0.32341(10) 0.63107(6) 0.48468(7) 0.0413(5) Uani 1 1 d . . .
H12 H 0.3173 0.6550 0.5015 0.050 Uiso 1 1 calc R U .
C13 C 0.34044(10) 0.63143(7) 0.44522(8) 0.0428(5) Uani 1 1 d . . .
H13 H 0.3484 0.6555 0.4290 0.051 Uiso 1 1 calc R U .
C14 C 0.34435(8) 0.58787(6) 0.43205(6) 0.0322(4) Uani 1 1 d . . .
C15 C 0.36422(9) 0.57505(6) 0.39366(6) 0.0333(4) Uani 1 1 d . . .
C16 C 0.36966(9) 0.53292(6) 0.38070(6) 0.0328(4) Uani 1 1 d . . .
C17 C 0.38929(10) 0.51963(7) 0.34086(7) 0.0402(5) Uani 1 1 d . . .
H17 H 0.4000 0.5374 0.3187 0.048 Uiso 1 1 calc R U .
C18 C 0.38985(9) 0.47784(6) 0.34056(7) 0.0391(5) Uani 1 1 d . . .
H18 H 0.4001 0.4604 0.3180 0.047 Uiso 1 1 calc R U .
C19 C 0.37199(8) 0.46407(6) 0.38098(6) 0.0311(4) Uani 1 1 d . . .
C20 C 0.63298(8) 0.57772(6) 0.60677(6) 0.0304(4) Uani 1 1 d . . .
C21 C 0.61442(8) 0.61141(6) 0.63622(6) 0.0310(4) Uani 1 1 d . . .
C22 C 0.55254(8) 0.61584(6) 0.64885(7) 0.0379(5) Uani 1 1 d . . .
H22 H 0.5218 0.5965 0.6397 0.045 Uiso 1 1 calc R U .
C23 C 0.53537(8) 0.64817(6) 0.67455(7) 0.0396(5) Uani 1 1 d . . .
H23 H 0.4929 0.6506 0.6831 0.047 Uiso 1 1 calc R U .
C24 C 0.57946(8) 0.67738(6) 0.68823(7) 0.0339(4) Uani 1 1 d . . .
C25 C 0.64105(8) 0.67289(6) 0.67593(7) 0.0372(5) Uani 1 1 d . . .
H25 H 0.6718 0.6922 0.6852 0.045 Uiso 1 1 calc R U .
C26 C 0.65852(8) 0.64024(6) 0.64997(7) 0.0355(5) Uani 1 1 d . . .
H26 H 0.7010 0.6377 0.6416 0.043 Uiso 1 1 calc R U .
C27 C 0.56108(9) 0.71294(6) 0.71583(7) 0.0377(5) Uani 1 1 d . . .
H27A H 0.5821 0.7389 0.7065 0.045 Uiso 1 1 calc R U .
H27B H 0.5152 0.7174 0.7140 0.045 Uiso 1 1 calc R U .
C28 C 0.54066(8) 0.69244(7) 0.78896(7) 0.0402(5) Uani 1 1 d . . .
H28 H 0.4968 0.6874 0.7879 0.048 Uiso 1 1 calc R U .
C29 C 0.57970(9) 0.68852(7) 0.82199(7) 0.0421(5) Uani 1 1 d . . .
C30 C 0.56484(11) 0.67528(9) 0.86524(8) 0.0579(7) Uani 1 1 d . . .
H30A H 0.5662 0.6443 0.8670 0.070 Uiso 1 1 calc R U .
H30B H 0.5973 0.6866 0.8838 0.070 Uiso 1 1 calc R U .
C31 C 0.50466(10) 0.73382(8) 0.88440(8) 0.0541(6) Uani 1 1 d . . .
H31A H 0.5177 0.7486 0.8592 0.065 Uiso 1 1 calc R U .
H31B H 0.5341 0.7415 0.9065 0.065 Uiso 1 1 calc R U .
C32 C 0.43999(11) 0.74630(9) 0.89567(8) 0.0552(6) Uani 1 1 d . . .
H32A H 0.4253 0.7295 0.9192 0.066 Uiso 1 1 calc R U .
H32B H 0.4391 0.7763 0.9035 0.066 Uiso 1 1 calc R U .
C33 C 0.33694(9) 0.75127(8) 0.86918(8) 0.0535(6) Uani 1 1 d . . .
H33A H 0.3342 0.7819 0.8734 0.064 Uiso 1 1 calc R U .
H33B H 0.3214 0.7371 0.8941 0.064 Uiso 1 1 calc R U .
C34 C 0.29791(9) 0.73861(8) 0.83296(8) 0.0540(6) Uani 1 1 d . . .
H34A H 0.2568 0.7530 0.8344 0.065 Uiso 1 1 calc R U .
H34B H 0.3192 0.7478 0.8076 0.065 Uiso 1 1 calc R U .
C35 C 0.33570(10) 0.67099(8) 0.81112(8) 0.0483(6) Uani 1 1 d . . .
H35A H 0.3274 0.6407 0.8147 0.058 Uiso 1 1 calc R U .
H35B H 0.3764 0.6773 0.8243 0.058 Uiso 1 1 calc R U .
C36 C 0.34060(8) 0.68026(7) 0.76684(8) 0.0418(5) Uani 1 1 d . . .
C37 C 0.29432(9) 0.68553(7) 0.73748(7) 0.0397(5) Uani 1 1 d . . .
H37 H 0.2502 0.6844 0.7414 0.048 Uiso 1 1 calc R U .
C38 C 0.29822(9) 0.70201(6) 0.66290(7) 0.0378(5) Uani 1 1 d . . .
H38A H 0.3212 0.7263 0.6515 0.045 Uiso 1 1 calc R U .
H38B H 0.2541 0.7108 0.6669 0.045 Uiso 1 1 calc R U .
C39 C 0.29931(8) 0.66752(6) 0.63198(6) 0.0328(4) Uani 1 1 d . . .
C40 C 0.34589(8) 0.63688(7) 0.63037(7) 0.0395(5) Uani 1 1 d . . .
H40 H 0.3781 0.6365 0.6504 0.047 Uiso 1 1 calc R U .
C41 C 0.34519(8) 0.60682(6) 0.59947(7) 0.0385(5) Uani 1 1 d . . .
H41 H 0.3768 0.5858 0.5989 0.046 Uiso 1 1 calc R U .
C42 C 0.29917(8) 0.60697(6) 0.56950(6) 0.0320(4) Uani 1 1 d . . .
C43 C 0.25235(9) 0.63724(7) 0.57160(7) 0.0436(5) Uani 1 1 d . . .
H43 H 0.2199 0.6377 0.5518 0.052 Uiso 1 1 calc R U .
C44 C 0.25304(9) 0.66699(7) 0.60278(7) 0.0423(5) Uani 1 1 d . . .
H44 H 0.2207 0.6874 0.6039 0.051 Uiso 1 1 calc R U .
C45 C 0.38370(8) 0.60813(6) 0.36376(6) 0.0328(4) Uani 1 1 d . . .
C46 C 0.44147(10) 0.62624(8) 0.36618(8) 0.0522(6) Uani 1 1 d . . .
H46 H 0.4690 0.6183 0.3876 0.063 Uiso 1 1 calc R U .
C47 C 0.46129(9) 0.65625(7) 0.33791(8) 0.0490(6) Uani 1 1 d . . .
H47 H 0.5027 0.6671 0.3393 0.059 Uiso 1 1 calc R U .
C48 C 0.42126(8) 0.67005(6) 0.30832(7) 0.0348(5) Uani 1 1 d . . .
C49 C 0.36356(9) 0.65229(7) 0.30616(8) 0.0525(7) Uani 1 1 d . . .
H49 H 0.3357 0.6610 0.2852 0.063 Uiso 1 1 calc R U .
C50 C 0.34403(9) 0.62194(8) 0.33355(8) 0.0515(6) Uani 1 1 d . . .
H50 H 0.3030 0.6106 0.3315 0.062 Uiso 1 1 calc R U .
C51 C 0.44332(9) 0.70558(6) 0.28053(7) 0.0376(5) Uani 1 1 d . . .
H51A H 0.4281 0.7325 0.2918 0.045 Uiso 1 1 calc R U .
H51B H 0.4897 0.7064 0.2808 0.045 Uiso 1 1 calc R U .
C52 C 0.45641(8) 0.69534(6) 0.20482(7) 0.0371(5) Uani 1 1 d . . .
H52 H 0.5004 0.6907 0.2033 0.045 Uiso 1 1 calc R U .
C53 C 0.41455(8) 0.69670(6) 0.17297(7) 0.0394(5) Uani 1 1 d . . .
C54 C 0.42581(11) 0.69234(8) 0.12841(8) 0.0539(6) Uani 1 1 d . . .
H54A H 0.4701 0.6844 0.1238 0.065 Uiso 1 1 calc R U .
H54B H 0.3990 0.6696 0.1175 0.065 Uiso 1 1 calc R U .
C55 C 0.45291(10) 0.76500(8) 0.11724(8) 0.0541(6) Uani 1 1 d . . .
H55A H 0.4563 0.7662 0.1473 0.065 Uiso 1 1 calc R U .
H55B H 0.4329 0.7914 0.1081 0.065 Uiso 1 1 calc R U .
C56 C 0.51728(10) 0.76314(8) 0.09985(8) 0.0549(6) Uani 1 1 d . . .
H56A H 0.5152 0.7555 0.0706 0.066 Uiso 1 1 calc R U .
H56B H 0.5376 0.7909 0.1021 0.066 Uiso 1 1 calc R U .
C57 C 0.38474(10) 0.26986(9) 0.89267(8) 0.0577(7) Uani 1 1 d . . .
H57A H 0.3841 0.2751 0.9224 0.069 Uiso 1 1 calc R U .
H57B H 0.3623 0.2433 0.8873 0.069 Uiso 1 1 calc R U .
C58 C 0.35365(11) 0.30485(9) 0.87080(8) 0.0596(7) Uani 1 1 d . . .
H58A H 0.3106 0.3088 0.8815 0.072 Uiso 1 1 calc R U .
H58B H 0.3773 0.3311 0.8753 0.072 Uiso 1 1 calc R U .
C59 C 0.33279(12) 0.33112(9) 0.80561(9) 0.0609(7) Uani 1 1 d . . .
H59A H 0.3591 0.3556 0.8127 0.073 Uiso 1 1 calc R U .
H59B H 0.2885 0.3382 0.8114 0.073 Uiso 1 1 calc R U .
C60 C 0.34046(9) 0.32082(8) 0.76190(8) 0.0473(6) Uani 1 1 d . . .
C61 C 0.29760(9) 0.31004(7) 0.73376(8) 0.0468(6) Uani 1 1 d . . .
H61 H 0.2536 0.3073 0.7376 0.056 Uiso 1 1 calc R U .
C62 C 0.30636(11) 0.29175(7) 0.65935(8) 0.0483(6) Uani 1 1 d . . .
H62A H 0.2632 0.2807 0.6624 0.058 Uiso 1 1 calc R U .
H62B H 0.3329 0.2688 0.6486 0.058 Uiso 1 1 calc R U .
C63 C 0.30548(9) 0.32682(6) 0.62877(7) 0.0373(5) Uani 1 1 d . . .
C64 C 0.35965(9) 0.33790(7) 0.60851(7) 0.0431(5) Uani 1 1 d . . .
H64 H 0.3978 0.3240 0.6148 0.052 Uiso 1 1 calc R U .
C65 C 0.35906(9) 0.36929(7) 0.57890(7) 0.0420(5) Uani 1 1 d . . .
H65 H 0.3968 0.3771 0.5655 0.050 Uiso 1 1 calc R U .
C66 C 0.30249(8) 0.38930(6) 0.56893(6) 0.0311(4) Uani 1 1 d . . .
C67 C 0.24890(9) 0.37852(7) 0.59021(7) 0.0436(5) Uani 1 1 d . . .
H67 H 0.2105 0.3924 0.5845 0.052 Uiso 1 1 calc R U .
C68 C 0.25069(9) 0.34764(7) 0.61979(8) 0.0455(6) Uani 1 1 d . . .
H68 H 0.2134 0.3407 0.6342 0.055 Uiso 1 1 calc R U .
C69 C 0.4841(2) 0.5095(2) 0.4546(2) 0.0774(8) Uani 0.5 1 d . . P
H69A H 0.4734 0.5377 0.4440 0.093 Uiso 0.5 1 calc R U P
H69B H 0.4784 0.4891 0.4322 0.093 Uiso 0.5 1 calc R U P
C70 C 0.5539(2) 0.5090(2) 0.4690(2) 0.0774(8) Uani 0.5 1 d . . P
H70A H 0.5772 0.4871 0.4539 0.093 Uiso 0.5 1 calc R U P
H70B H 0.5736 0.5364 0.4628 0.093 Uiso 0.5 1 calc R U P
C71 C 0.4624(2) 0.4582(2) 0.5022(2) 0.0774(8) Uani 0.5 1 d . . P
H71A H 0.4580 0.4376 0.4798 0.093 Uiso 0.5 1 calc R U P
H71B H 0.4350 0.4491 0.5249 0.093 Uiso 0.5 1 calc R U P
C72 C 0.5325(2) 0.4589(2) 0.5171(2) 0.0774(8) Uani 0.5 1 d . . P
H72A H 0.5347 0.4506 0.5462 0.093 Uiso 0.5 1 calc R U P
H72B H 0.5576 0.4387 0.5010 0.093 Uiso 0.5 1 calc R U P
C73 C 0.4517(2) 0.5305(2) 0.5188(2) 0.0774(8) Uani 0.5 1 d . . P
H73A H 0.4242 0.5244 0.5424 0.093 Uiso 0.5 1 calc R U P
H73B H 0.4399 0.5582 0.5078 0.093 Uiso 0.5 1 calc R U P
C74 C 0.5218(2) 0.5316(2) 0.5332(2) 0.0774(8) Uani 0.5 1 d . . P
H74A H 0.5397 0.5597 0.5281 0.093 Uiso 0.5 1 calc R U P
H74B H 0.5239 0.5260 0.5629 0.093 Uiso 0.5 1 calc R U P
C75 C 0.49868(12) 0.34432(13) 0.50765(11) 0.0800(10) Uani 1 1 d . . .
C76 C 0.52505(15) 0.35121(11) 0.46644(11) 0.0864(11) Uani 1 1 d . . .
H76A H 0.5482 0.3777 0.4660 0.130 Uiso 1 1 calc R U .
H76B H 0.4909 0.3523 0.4464 0.130 Uiso 1 1 calc R U .
H76C H 0.5536 0.3282 0.4596 0.130 Uiso 1 1 calc R U .
C77 C 0.47251(19) 0.30186(13) 0.51634(13) 0.1106(13) Uani 1 1 d . . .
H77A H 0.4624 0.2996 0.5454 0.166 Uiso 1 1 calc R U .
H77B H 0.5036 0.2805 0.5091 0.166 Uiso 1 1 calc R U .
H77C H 0.4344 0.2976 0.5002 0.166 Uiso 1 1 calc R U .
N1 N 0.33171(7) 0.43435(5) 0.46423(5) 0.0280(3) Uani 1 1 d . . .
N2 N 0.30194(7) 0.49830(4) 0.52392(6) 0.0304(4) Uani 1 1 d . . .
N3 N 0.32864(7) 0.56278(5) 0.46435(5) 0.0302(4) Uani 1 1 d . . .
N4 N 0.35915(8) 0.49857(4) 0.40482(5) 0.0298(4) Uani 1 1 d . . .
N5 N 0.57818(7) 0.70486(5) 0.75864(6) 0.0350(4) Uani 1 1 d . . .
N6 N 0.63731(7) 0.70828(6) 0.77099(6) 0.0429(4) Uani 1 1 d . . .
N7 N 0.63872(7) 0.69827(6) 0.80992(6) 0.0449(5) Uani 1 1 d . . .
N8 N 0.39649(7) 0.68518(6) 0.74770(6) 0.0452(5) Uani 1 1 d . . .
N9 N 0.38741(7) 0.69248(6) 0.70884(6) 0.0433(5) Uani 1 1 d . . .
N10 N 0.32477(7) 0.69246(5) 0.70273(6) 0.0362(4) Uani 1 1 d . . .
N11 N 0.42211(7) 0.70193(5) 0.23836(5) 0.0340(4) Uani 1 1 d . . .
N12 N 0.36100(7) 0.70734(6) 0.22829(6) 0.0380(4) Uani 1 1 d . . .
N13 N 0.35697(7) 0.70390(6) 0.18864(6) 0.0388(4) Uani 1 1 d . . .
N14 N 0.39762(8) 0.32061(8) 0.74377(7) 0.0569(6) Uani 1 1 d . . .
N15 N 0.39125(8) 0.30946(7) 0.70532(7) 0.0568(6) Uani 1 1 d . . .
N16 N 0.32971(8) 0.30396(6) 0.69932(6) 0.0437(5) Uani 1 1 d . . .
N17 N 0.44237(7) 0.49907(4) 0.48801(5) 0.0302(4) Uani 1 1 d . . .
O1 O 0.50583(6) 0.68935(5) 0.87793(5) 0.0529(4) Uani 1 1 d . . .
O2 O 0.40043(6) 0.73944(5) 0.86153(5) 0.0480(4) Uani 1 1 d . . .
O3 O 0.28779(6) 0.69410(5) 0.83118(5) 0.0547(4) Uani 1 1 d . . .
O4 O 0.41240(7) 0.73081(6) 0.10663(5) 0.0626(5) Uani 1 1 d . . .
O5 O 0.44753(7) 0.26691(6) 0.87870(5) 0.0573(5) Uani 1 1 d . . .
O6 O 0.35118(6) 0.29590(5) 0.82912(5) 0.0533(4) Uani 1 1 d . . .
O7 O 0.49752(10) 0.37221(10) 0.53292(8) 0.1128(10) Uani 1 1 d . . .
Zn1 Zn 0.34530(2) 0.49860(2) 0.46728(2) 0.02601(10) Uani 1 1 d . . .

loop_
_atom_site_aniso_label
_atom_site_aniso_U_11
_atom_site_aniso_U_22
_atom_site_aniso_U_33
_atom_site_aniso_U_23
_atom_site_aniso_U_13
_atom_site_aniso_U_12
C1 0.0341(8) 0.0224(9) 0.0290(11) -0.0031(8) -0.0010(8) -0.0005(7)
C2 0.0496(10) 0.0209(10) 0.0337(12) -0.0068(8) 0.0021(9) -0.0003(8)
C3 0.0547(11) 0.0265(10) 0.0334(12) 0.0054(9) 0.0036(10) -0.0042(9)
C4 0.0345(8) 0.0229(9) 0.0298(11) 0.0029(8) 0.0009(8) -0.0045(7)
C5 0.0310(8) 0.0250(10) 0.0331(12) 0.0000(8) 0.0034(8) -0.0031(7)
C6 0.0372(9) 0.0267(10) 0.0287(11) 0.0008(8) 0.0034(8) -0.0007(7)
C7 0.0604(12) 0.0336(11) 0.0276(12) 0.0017(9) 0.0149(10) -0.0025(9)
C8 0.0619(12) 0.0337(11) 0.0312(13) -0.0042(10) 0.0170(10) -0.0014(10)
C9 0.0390(9) 0.0289(10) 0.0274(11) -0.0006(8) 0.0042(8) 0.0018(8)
C10 0.0372(9) 0.0258(10) 0.0339(12) -0.0027(8) -0.0007(8) -0.0010(8)
C11 0.0410(9) 0.0239(9) 0.0323(12) 0.0005(8) 0.0045(9) 0.0016(8)
C12 0.0636(12) 0.0220(10) 0.0383(13) -0.0017(9) 0.0112(11) 0.0022(9)
C13 0.0586(12) 0.0243(11) 0.0455(15) 0.0040(10) 0.0032(10) 0.0023(9)
C14 0.0420(9) 0.0218(9) 0.0326(12) 0.0018(8) 0.0028(8) 0.0002(7)
C15 0.0429(9) 0.0260(10) 0.0309(12) 0.0051(8) -0.0014(9) -0.0020(8)
C16 0.0451(9) 0.0280(10) 0.0254(11) 0.0021(8) 0.0007(8) -0.0039(8)
C17 0.0613(12) 0.0344(11) 0.0249(12) 0.0047(9) 0.0079(10) -0.0043(10)
C18 0.0557(11) 0.0340(11) 0.0277(12) -0.0022(9) 0.0083(9) -0.0042(9)
C19 0.0387(9) 0.0302(10) 0.0244(11) -0.0014(8) -0.0003(8) -0.0046(8)
C20 0.0326(8) 0.0268(10) 0.0317(12) -0.0029(8) 0.0035(8) -0.0017(7)
C21 0.0385(9) 0.0273(10) 0.0271(11) 0.0004(8) 0.0019(8) -0.0049(8)
C22 0.0341(9) 0.0361(11) 0.0436(14) -0.0060(10) -0.0009(9) -0.0088(8)
C23 0.0357(9) 0.0375(11) 0.0455(14) -0.0105(10) 0.0040(9) -0.0039(8)
C24 0.0388(9) 0.0292(10) 0.0335(12) -0.0024(9) 0.0028(8) 0.0032(8)
C25 0.0374(9) 0.0337(11) 0.0405(13) -0.0074(10) -0.0042(9) -0.0084(8)
C26 0.0307(8) 0.0366(11) 0.0392(13) -0.0073(10) 0.0041(8) -0.0027(8)
C27 0.0412(9) 0.0332(11) 0.0387(13) -0.0067(9) 0.0006(9) 0.0022(8)
C28 0.0312(9) 0.0481(13) 0.0412(14) -0.0061(10) 0.0008(9) 0.0011(8)
C29 0.0371(9) 0.0443(12) 0.0448(14) -0.0057(11) -0.0009(9) 0.0037(9)
C30 0.0529(12) 0.0723(18) 0.0486(16) 0.0045(13) -0.0034(11) 0.0185(12)
C31 0.0496(11) 0.0670(17) 0.0457(16) -0.0180(13) -0.0037(10) -0.0032(11)
C32 0.0597(12) 0.0620(16) 0.0440(15) -0.0101(13) -0.0058(12) 0.0080(11)
C33 0.0471(11) 0.0632(16) 0.0501(16) -0.0121(13) 0.0054(11) 0.0114(11)
C34 0.0385(10) 0.0634(16) 0.0600(18) -0.0079(13) 0.0041(10) 0.0079(10)
C35 0.0471(10) 0.0488(14) 0.0491(16) -0.0033(12) -0.0003(10) -0.0010(10)
C36 0.0341(9) 0.0409(12) 0.0504(15) -0.0083(11) 0.0018(9) -0.0008(8)
C37 0.0335(9) 0.0416(12) 0.0440(14) -0.0114(10) 0.0037(9) -0.0031(8)
C38 0.0359(9) 0.0347(11) 0.0428(14) -0.0080(10) 0.0006(9) 0.0051(8)
C39 0.0343(8) 0.0266(10) 0.0375(12) -0.0039(9) 0.0033(8) -0.0016(7)
C40 0.0343(9) 0.0392(12) 0.0451(14) -0.0089(10) -0.0028(9) 0.0062(8)
C41 0.0387(9) 0.0332(11) 0.0435(14) -0.0057(10) 0.0010(9) 0.0088(8)
C42 0.0383(9) 0.0243(10) 0.0333(12) -0.0004(8) 0.0080(8) 0.0022(8)
C43 0.0448(10) 0.0421(12) 0.0439(14) -0.0139(11) -0.0063(10) 0.0060(9)
C44 0.0389(9) 0.0383(12) 0.0499(15) -0.0091(11) -0.0022(10) 0.0139(8)
C45 0.0464(10) 0.0265(10) 0.0254(11) 0.0031(8) 0.0003(8) -0.0012(8)
C46 0.0531(11) 0.0512(14) 0.0523(16) 0.0240(12) -0.0187(11) -0.0107(10)
C47 0.0424(10) 0.0513(14) 0.0534(16) 0.0163(12) -0.0122(10) -0.0158(10)
C48 0.0403(9) 0.0294(10) 0.0345(12) 0.0069(9) -0.0026(9) 0.0001(8)
C49 0.0362(9) 0.0532(14) 0.0680(18) 0.0308(13) -0.0132(10) -0.0076(9)
C50 0.0393(10) 0.0515(14) 0.0638(18) 0.0255(13) -0.0088(10) -0.0068(9)
C51 0.0398(9) 0.0329(11) 0.0401(13) 0.0105(9) -0.0005(9) -0.0072(8)
C52 0.0328(9) 0.0368(11) 0.0418(13) 0.0022(10) -0.0016(9) -0.0021(8)
C53 0.0384(9) 0.0354(11) 0.0444(14) 0.0031(10) -0.0021(9) -0.0019(8)
C54 0.0529(11) 0.0603(16) 0.0485(16) -0.0091(13) -0.0035(11) -0.0060(11)
C55 0.0603(13) 0.0627(16) 0.0393(15) 0.0152(12) 0.0028(11) 0.0098(12)
C56 0.0607(13) 0.0611(16) 0.0428(15) 0.0132(13) 0.0047(11) 0.0032(11)
C57 0.0504(11) 0.0747(18) 0.0479(16) 0.0039(13) 0.0053(11) -0.0004(11)
C58 0.0512(12) 0.0766(19) 0.0510(17) -0.0043(14) -0.0019(11) 0.0115(12)
C59 0.0575(12) 0.0676(18) 0.0576(18) 0.0086(14) -0.0043(12) 0.0197(12)
C60 0.0408(10) 0.0507(14) 0.0502(16) 0.0112(12) -0.0041(10) 0.0020(9)
C61 0.0316(9) 0.0569(15) 0.0520(16) 0.0150(12) 0.0016(10) 0.0025(9)
C62 0.0593(12) 0.0352(12) 0.0504(16) 0.0175(11) -0.0071(11) -0.0093(10)
C63 0.0447(10) 0.0304(10) 0.0367(13) 0.0069(9) -0.0011(9) -0.0087(8)
C64 0.0416(10) 0.0451(13) 0.0426(14) 0.0106(11) -0.0054(9) 0.0000(9)
C65 0.0406(9) 0.0414(12) 0.0440(14) 0.0083(10) 0.0017(9) -0.0030(9)
C66 0.0404(9) 0.0231(9) 0.0298(11) 0.0004(8) 0.0021(8) -0.0042(8)
C67 0.0433(10) 0.0375(12) 0.0501(15) 0.0120(11) 0.0060(10) 0.0013(9)
C68 0.0395(9) 0.0455(13) 0.0516(15) 0.0161(11) 0.0064(10) -0.0071(9)
C69 0.0328(10) 0.099(2) 0.101(2) 0.0057(18) -0.0218(12) -0.0010(11)
C70 0.0328(10) 0.099(2) 0.101(2) 0.0057(18) -0.0218(12) -0.0010(11)
C71 0.0328(10) 0.099(2) 0.101(2) 0.0057(18) -0.0218(12) -0.0010(11)
C72 0.0328(10) 0.099(2) 0.101(2) 0.0057(18) -0.0218(12) -0.0010(11)
C73 0.0328(10) 0.099(2) 0.101(2) 0.0057(18) -0.0218(12) -0.0010(11)
C74 0.0328(10) 0.099(2) 0.101(2) 0.0057(18) -0.0218(12) -0.0010(11)
C75 0.0669(17) 0.102(3) 0.071(2) -0.032(2) -0.0069(16) 0.0077(15)
C76 0.0817(18) 0.086(2) 0.091(3) -0.038(2) 0.0201(17) -0.0177(16)
C77 0.125(3) 0.111(3) 0.096(3) 0.034(3) 0.029(2) 0.032(2)
N1 0.0371(7) 0.0216(8) 0.0252(9) -0.0032(7) 0.0029(6) -0.0025(6)
N2 0.0358(8) 0.0222(8) 0.0332(10) 0.0010(7) 0.0024(7) -0.0020(6)
N3 0.0366(7) 0.0236(8) 0.0305(10) 0.0013(7) 0.0012(7) 0.0021(6)
N4 0.0408(8) 0.0214(8) 0.0273(10) -0.0010(6) 0.0007(7) -0.0023(6)
N5 0.0344(7) 0.0330(9) 0.0376(11) -0.0110(8) -0.0002(7) 0.0004(7)
N6 0.0335(8) 0.0493(11) 0.0458(12) -0.0127(9) 0.0003(8) -0.0009(7)
N7 0.0372(8) 0.0515(12) 0.0461(13) -0.0143(10) -0.0058(8) 0.0013(8)
N8 0.0361(8) 0.0508(12) 0.0487(13) -0.0064(10) -0.0021(8) 0.0007(7)
N9 0.0286(7) 0.0489(11) 0.0524(13) -0.0083(10) -0.0013(8) 0.0032(7)
N10 0.0316(7) 0.0333(9) 0.0438(12) -0.0104(8) 0.0001(8) 0.0032(7)
N11 0.0329(7) 0.0309(9) 0.0381(11) 0.0080(8) -0.0023(7) -0.0035(6)
N12 0.0318(7) 0.0388(10) 0.0434(12) 0.0092(8) -0.0026(8) 0.0021(7)
N13 0.0348(8) 0.0377(10) 0.0440(12) 0.0088(9) -0.0032(8) -0.0039(7)
N14 0.0399(9) 0.0856(17) 0.0453(14) 0.0159(12) -0.0055(9) -0.0080(9)
N15 0.0368(9) 0.0757(15) 0.0580(15) 0.0201(12) -0.0003(9) -0.0079(9)
N16 0.0397(8) 0.0489(11) 0.0427(12) 0.0194(9) -0.0029(8) -0.0058(8)
N17 0.0291(7) 0.0280(8) 0.0335(11) -0.0005(7) -0.0030(7) -0.0028(6)
O1 0.0519(8) 0.0607(11) 0.0462(10) -0.0003(8) 0.0038(7) 0.0058(7)
O2 0.0438(7) 0.0618(10) 0.0384(10) -0.0126(8) 0.0008(7) 0.0027(7)
O3 0.0394(7) 0.0680(11) 0.0566(11) -0.0027(9) 0.0083(7) -0.0079(7)
O4 0.0546(8) 0.0923(14) 0.0408(11) 0.0094(10) -0.0059(7) 0.0006(9)
O5 0.0494(8) 0.0719(12) 0.0506(11) 0.0191(9) 0.0032(7) 0.0057(7)
O6 0.0517(8) 0.0570(10) 0.0512(11) 0.0039(9) -0.0030(7) 0.0072(7)
O7 0.0751(13) 0.164(3) 0.099(2) -0.0507(19) 0.0106(12) -0.0146(14)
Zn1 0.03221(15) 0.02088(16) 0.02494(17) 0.00020(10) 0.00124(10) -0.00067(8)

loop_
_atom_type_symbol
_atom_type_description
_atom_type_scat_dispersion_real
_atom_type_scat_dispersion_imag
_atom_type_scat_source
C C 0.0181 0.0091 'International Tables Vol C Tables 4.2.6.8 and 6.1.1.4'
H H 0.0000 0.0000 'International Tables Vol C Tables 4.2.6.8 and 6.1.1.4'
N N 0.0311 0.0180 'International Tables Vol C Tables 4.2.6.8 and 6.1.1.4'
O O 0.0492 0.0322 'International Tables Vol C Tables 4.2.6.8 and 6.1.1.4'
Zn Zn -1.5491 0.6778 'International Tables Vol C Tables 4.2.6.8 and 6.1.1.4'

loop_
_geom_angle_atom_site_label_1
_geom_angle_atom_site_label_2
_geom_angle_atom_site_label_3
_geom_angle
_geom_angle_site_symmetry_1
_geom_angle_site_symmetry_3
N1 C1 C20 124.97(17) . 5_666
N1 C1 C2 109.49(17) . .
C20 C1 C2 125.47(18) 5_666 .
C3 C2 C1 107.47(17) . .
C3 C2 H2 126.3 . .
C1 C2 H2 126.3 . .
C2 C3 C4 107.33(18) . .
C2 C3 H3 126.3 . .
C4 C3 H3 126.3 . .
N1 C4 C5 125.40(17) . .
N1 C4 C3 109.37(17) . .
C5 C4 C3 125.23(18) . .
C6 C5 C4 125.81(18) . .
C6 C5 C66 117.73(18) . .
C4 C5 C66 116.21(16) . .
N2 C6 C5 125.37(18) . .
N2 C6 C7 109.74(17) . .
C5 C6 C7 124.73(18) . .
C8 C7 C6 106.89(18) . .
C8 C7 H7 126.6 . .
C6 C7 H7 126.6 . .
C7 C8 C9 107.58(18) . .
C7 C8 H8 126.2 . .
C9 C8 H8 126.2 . .
N2 C9 C10 125.29(19) . .
N2 C9 C8 109.78(17) . .
C10 C9 C8 124.89(19) . .
C11 C10 C9 125.46(18) . .
C11 C10 C42 117.36(17) . .
C9 C10 C42 117.04(18) . .
N3 C11 C10 125.43(17) . .
N3 C11 C12 109.11(18) . .
C10 C11 C12 125.37(19) . .
C13 C12 C11 107.86(19) . .
C13 C12 H12 126.1 . .
C11 C12 H12 126.1 . .
C12 C13 C14 106.99(19) . .
C12 C13 H13 126.5 . .
C14 C13 H13 126.5 . .
N3 C14 C15 127.07(17) . .
N3 C14 C13 108.35(18) . .
C15 C14 C13 124.49(19) . .
C14 C15 C16 125.22(18) . .
C14 C15 C45 117.98(17) . .
C16 C15 C45 116.77(18) . .
N4 C16 C15 125.02(19) . .
N4 C16 C17 109.63(17) . .
C15 C16 C17 125.31(18) . .
C18 C17 C16 107.75(18) . .
C18 C17 H17 126.1 . .
C16 C17 H17 126.1 . .
C17 C18 C19 107.14(18) . .
C17 C18 H18 126.4 . .
C19 C18 H18 126.4 . .
N4 C19 C20 125.81(18) . 5_666
N4 C19 C18 109.19(17) . .
C20 C19 C18 124.97(18) 5_666 .
C19 C20 C1 125.41(18) 5_666 5_666
C19 C20 C21 118.68(17) 5_666 .
C1 C20 C21 115.86(16) 5_666 .
C22 C21 C26 118.56(18) . .
C22 C21 C20 121.05(16) . .
C26 C21 C20 120.32(16) . .
C23 C22 C21 120.61(17) . .
C23 C22 H22 119.7 . .
C21 C22 H22 119.7 . .
C22 C23 C24 121.02(17) . .
C22 C23 H23 119.5 . .
C24 C23 H23 119.5 . .
C25 C24 C23 118.48(18) . .
C25 C24 C27 120.11(17) . .
C23 C24 C27 121.40(16) . .
C24 C25 C26 120.60(17) . .
C24 C25 H25 119.7 . .
C26 C25 H25 119.7 . .
C21 C26 C25 120.71(16) . .
C21 C26 H26 119.6 . .
C25 C26 H26 119.6 . .
N5 C27 C24 112.12(16) . .
N5 C27 H27A 109.2 . .
C24 C27 H27A 109.2 . .
N5 C27 H27B 109.2 . .
C24 C27 H27B 109.2 . .
H27A C27 H27B 107.9 . .
N5 C28 C29 104.52(17) . .
N5 C28 H28 127.7 . .
C29 C28 H28 127.7 . .
N7 C29 C28 108.2(2) . .
N7 C29 C30 122.2(2) . .
C28 C29 C30 129.65(18) . .
O1 C30 C29 112.16(19) . .
O1 C30 H30A 109.2 . .
C29 C30 H30A 109.2 . .
O1 C30 H30B 109.2 . .
C29 C30 H30B 109.2 . .
H30A C30 H30B 107.9 . .
O1 C31 C32 108.59(19) . .
O1 C31 H31A 110.0 . .
C32 C31 H31A 110.0 . .
O1 C31 H31B 110.0 . .
C32 C31 H31B 110.0 . .
H31A C31 H31B 108.4 . .
O2 C32 C31 108.4(2) . .
O2 C32 H32A 110.0 . .
C31 C32 H32A 110.0 . .
O2 C32 H32B 110.0 . .
C31 C32 H32B 110.0 . .
H32A C32 H32B 108.4 . .
O2 C33 C34 108.34(18) . .
O2 C33 H33A 110.0 . .
C34 C33 H33A 110.0 . .
O2 C33 H33B 110.0 . .
C34 C33 H33B 110.0 . .
H33A C33 H33B 108.4 . .
O3 C34 C33 112.3(2) . .
O3 C34 H34A 109.1 . .
C33 C34 H34A 109.1 . .
O3 C34 H34B 109.1 . .
C33 C34 H34B 109.1 . .
H34A C34 H34B 107.9 . .
O3 C35 C36 113.54(19) . .
O3 C35 H35A 108.9 . .
C36 C35 H35A 108.9 . .
O3 C35 H35B 108.9 . .
C36 C35 H35B 108.9 . .
H35A C35 H35B 107.7 . .
N8 C36 C37 106.9(2) . .
N8 C36 C35 122.48(19) . .
C37 C36 C35 130.65(18) . .
N10 C37 C36 105.46(17) . .
N10 C37 H37 127.3 . .
C36 C37 H37 127.3 . .
N10 C38 C39 116.57(17) . .
N10 C38 H38A 108.1 . .
C39 C38 H38A 108.1 . .
N10 C38 H38B 108.1 . .
C39 C38 H38B 108.1 . .
H38A C38 H38B 107.3 . .
C44 C39 C40 118.44(19) . .
C44 C39 C38 117.99(16) . .
C40 C39 C38 123.53(18) . .
C39 C40 C41 120.13(18) . .
C39 C40 H40 119.9 . .
C41 C40 H40 119.9 . .
C42 C41 C40 121.24(17) . .
C42 C41 H41 119.4 . .
C40 C41 H41 119.4 . .
C41 C42 C43 118.35(19) . .
C41 C42 C10 118.77(16) . .
C43 C42 C10 122.88(18) . .
C42 C43 C44 120.09(19) . .
C42 C43 H43 120.0 . .
C44 C43 H43 120.0 . .
C39 C44 C43 121.72(18) . .
C39 C44 H44 119.1 . .
C43 C44 H44 119.1 . .
C46 C45 C50 117.53(19) . .
C46 C45 C15 120.73(18) . .
C50 C45 C15 121.73(17) . .
C45 C46 C47 121.7(2) . .
C45 C46 H46 119.2 . .
C47 C46 H46 119.2 . .
C48 C47 C46 120.19(18) . .
C48 C47 H47 119.9 . .
C46 C47 H47 119.9 . .
C49 C48 C47 118.01(19) . .
C49 C48 C51 123.91(18) . .
C47 C48 C51 118.04(17) . .
C48 C49 C50 122.1(2) . .
C48 C49 H49 119.0 . .
C50 C49 H49 119.0 . .
C45 C50 C49 120.40(18) . .
C45 C50 H50 119.8 . .
C49 C50 H50 119.8 . .
N11 C51 C48 114.19(16) . .
N11 C51 H51A 108.7 . .
C48 C51 H51A 108.7 . .
N11 C51 H51B 108.7 . .
C48 C51 H51B 108.7 . .
H51A C51 H51B 107.6 . .
N11 C52 C53 105.32(16) . .
N11 C52 H52 127.3 . .
C53 C52 H52 127.3 . .
N13 C53 C52 107.9(2) . .
N13 C53 C54 122.43(19) . .
C52 C53 C54 129.67(18) . .
O4 C54 C53 111.9(2) . .
O4 C54 H54A 109.2 . .
C53 C54 H54A 109.2 . .
O4 C54 H54B 109.2 . .
C53 C54 H54B 109.2 . .
H54A C54 H54B 107.9 . .
O4 C55 C56 115.6(2) . .
O4 C55 H55A 108.4 . .
C56 C55 H55A 108.4 . .
O4 C55 H55B 108.4 . .
C56 C55 H55B 108.4 . .
H55A C55 H55B 107.4 . .
O5 C56 C55 109.1(2) 5_666 .
O5 C56 H56A 109.9 5_666 .
C55 C56 H56A 109.9 . .
O5 C56 H56B 109.9 5_666 .
C55 C56 H56B 109.9 . .
H56A C56 H56B 108.3 . .
O5 C57 C58 108.4(2) . .
O5 C57 H57A 110.0 . .
C58 C57 H57A 110.0 . .
O5 C57 H57B 110.0 . .
C58 C57 H57B 110.0 . .
H57A C57 H57B 108.4 . .
O6 C58 C57 109.6(2) . .
O6 C58 H58A 109.8 . .
C57 C58 H58A 109.8 . .
O6 C58 H58B 109.8 . .
C57 C58 H58B 109.8 . .
H58A C58 H58B 108.2 . .
O6 C59 C60 108.6(2) . .
O6 C59 H59A 110.0 . .
C60 C59 H59A 110.0 . .
O6 C59 H59B 110.0 . .
C60 C59 H59B 110.0 . .
H59A C59 H59B 108.3 . .
C61 C60 N14 108.0(2) . .
C61 C60 C59 130.3(2) . .
N14 C60 C59 121.7(2) . .
N16 C61 C60 105.61(18) . .
N16 C61 H61 127.2 . .
C60 C61 H61 127.2 . .
N16 C62 C63 113.91(18) . .
N16 C62 H62A 108.8 . .
C63 C62 H62A 108.8 . .
N16 C62 H62B 108.8 . .
C63 C62 H62B 108.8 . .
H62A C62 H62B 107.7 . .
C68 C63 C64 119.0(2) . .
C68 C63 C62 120.86(18) . .
C64 C63 C62 120.11(18) . .
C63 C64 C65 120.77(19) . .
C63 C64 H64 119.6 . .
C65 C64 H64 119.6 . .
C64 C65 C66 119.77(18) . .
C64 C65 H65 120.1 . .
C66 C65 H65 120.1 . .
C67 C66 C65 118.70(19) . .
C67 C66 C5 123.38(17) . .
C65 C66 C5 117.90(16) . .
C66 C67 C68 120.54(18) . .
C66 C67 H67 119.7 . .
C68 C67 H67 119.7 . .
C63 C68 C67 121.16(18) . .
C63 C68 H68 119.4 . .
C67 C68 H68 119.4 . .
N17 C69 C70 110.8(5) . .
N17 C69 H69A 109.5 . .
C70 C69 H69A 109.5 . .
N17 C69 H69B 109.5 . .
C70 C69 H69B 109.5 . .
H69A C69 H69B 108.1 . .
N17 C70 C69 110.5(5) 5_666 .
N17 C70 H70A 109.5 5_666 .
C69 C70 H70A 109.5 . .
N17 C70 H70B 109.5 5_666 .
C69 C70 H70B 109.5 . .
H70A C70 H70B 108.1 . .
N17 C71 C72 111.5(4) . .
N17 C71 C73 89.8(4) . 5_666
N17 C71 H71A 109.3 . .
C72 C71 H71A 109.3 . .
C73 C71 H71A 87.2 5_666 .
N17 C71 H71B 109.3 . .
C72 C71 H71B 109.3 . .
C73 C71 H71B 148.9 5_666 .
H71A C71 H71B 108.0 . .
N17 C72 C71 109.2(4) 5_666 .
N17 C72 C74 88.8(4) 5_666 5_666
N17 C72 H72A 109.8 5_666 .
C71 C72 H72A 109.8 . .
C74 C72 H72A 147.7 5_666 .
N17 C72 H72B 109.8 5_666 .
C71 C72 H72B 109.8 . .
C74 C72 H72B 88.5 5_666 .
H72A C72 H72B 108.3 . .
N17 C73 C74 111.1(5) . .
N17 C73 C71 90.7(4) . 5_666
N17 C73 H73A 109.4 . .
C74 C73 H73A 109.4 . .
C71 C73 H73A 148.3 5_666 .
N17 C73 H73B 109.4 . .
C74 C73 H73B 109.4 . .
C71 C73 H73B 86.8 5_666 .
H73A C73 H73B 108.0 . .
N17 C74 C73 110.4(5) 5_666 .
N17 C74 C72 90.7(4) 5_666 5_666
N17 C74 H74A 109.6 5_666 .
C73 C74 H74A 109.6 . .
C72 C74 H74A 86.9 5_666 .
N17 C74 H74B 109.6 5_666 .
C73 C74 H74B 109.6 . .
C72 C74 H74B 147.9 5_666 .
H74A C74 H74B 108.1 . .
O7 C75 C76 121.4(4) . .
O7 C75 C77 121.8(4) . .
C76 C75 C77 116.8(3) . .
C75 C76 H76A 109.5 . .
C75 C76 H76B 109.5 . .
H76A C76 H76B 109.5 . .
C75 C76 H76C 109.5 . .
H76A C76 H76C 109.5 . .
H76B C76 H76C 109.5 . .
C75 C77 H77A 109.5 . .
C75 C77 H77B 109.5 . .
H77A C77 H77B 109.5 . .
C75 C77 H77C 109.5 . .
H77A C77 H77C 109.5 . .
H77B C77 H77C 109.5 . .
C1 N1 C4 106.32(15) . .
C1 N1 Zn1 126.51(12) . .
C4 N1 Zn1 125.19(12) . .
C9 N2 C6 105.93(18) . .
C9 N2 Zn1 125.69(12) . .
C6 N2 Zn1 125.62(12) . .
C11 N3 C14 107.68(16) . .
C11 N3 Zn1 125.61(13) . .
C14 N3 Zn1 124.72(13) . .
C16 N4 C19 106.27(17) . .
C16 N4 Zn1 126.43(13) . .
C19 N4 Zn1 126.16(12) . .
N6 N5 C28 111.48(18) . .
N6 N5 C27 120.71(17) . .
C28 N5 C27 127.77(16) . .
N7 N6 N5 107.28(16) . .
N6 N7 C29 108.52(17) . .
N9 N8 C36 109.91(17) . .
N8 N9 N10 106.89(16) . .
C37 N10 N9 110.86(17) . .
C37 N10 C38 127.82(16) . .
N9 N10 C38 121.18(17) . .
C52 N11 N12 110.23(17) . .
C52 N11 C51 128.45(16) . .
N12 N11 C51 121.24(17) . .
N13 N12 N11 107.13(16) . .
N12 N13 C53 109.43(16) . .
N15 N14 C60 109.15(18) . .
N14 N15 N16 106.11(18) . .
C61 N16 N15 111.07(19) . .
C61 N16 C62 128.69(18) . .
N15 N16 C62 120.2(2) . .
C74 N17 C73 138.5(3) 5_666 .
C74 N17 C70 109.1(4) 5_666 5_666
C73 N17 C70 55.1(4) . 5_666
C74 N17 C71 51.7(4) 5_666 .
C73 N17 C71 111.2(4) . .
C70 N17 C71 60.4(4) 5_666 .
C74 N17 C69 57.3(4) 5_666 .
C73 N17 C69 106.6(4) . .
C70 N17 C69 138.5(3) 5_666 .
C71 N17 C69 105.6(4) . .
C74 N17 C72 112.3(4) 5_666 5_666
C73 N17 C72 52.1(4) . 5_666
C70 N17 C72 105.0(4) 5_666 5_666
C71 N17 C72 139.3(3) . 5_666
C69 N17 C72 58.3(4) . 5_666
C74 N17 Zn1 110.6(2) 5_666 .
C73 N17 Zn1 110.8(2) . .
C70 N17 Zn1 110.9(2) 5_666 .
C71 N17 Zn1 112.0(2) . .
C69 N17 Zn1 110.4(2) . .
C72 N17 Zn1 108.7(2) 5_666 .
C30 O1 C31 112.14(18) . .
C32 O2 C33 112.62(17) . .
C35 O3 C34 115.05(16) . .
C55 O4 C54 113.98(17) . .
C56 O5 C57 112.81(18) 5_666 .
C58 O6 C59 112.3(2) . .
N4 Zn1 N1 88.38(6) . .
N4 Zn1 N2 161.72(7) . .
N1 Zn1 N2 88.64(6) . .
N4 Zn1 N3 88.81(6) . .
N1 Zn1 N3 161.31(7) . .
N2 Zn1 N3 88.27(6) . .
N4 Zn1 N17 99.96(7) . .
N1 Zn1 N17 98.90(6) . .
N2 Zn1 N17 98.31(7) . .
N3 Zn1 N17 99.79(6) . .

loop_
_geom_bond_atom_site_label_1
_geom_bond_atom_site_label_2
_geom_bond_distance
_geom_bond_site_symmetry_2
C1 N1 1.376(2) .
C1 C20 1.415(3) 5_666
C1 C2 1.433(3) .
C2 C3 1.345(3) .
C2 H2 0.9500 .
C3 C4 1.436(3) .
C3 H3 0.9500 .
C4 N1 1.377(2) .
C4 C5 1.404(3) .
C5 C6 1.404(3) .
C5 C66 1.495(3) .
C6 N2 1.369(2) .
C6 C7 1.441(3) .
C7 C8 1.332(3) .
C7 H7 0.9500 .
C8 C9 1.433(3) .
C8 H8 0.9500 .
C9 N2 1.367(2) .
C9 C10 1.412(3) .
C10 C11 1.407(3) .
C10 C42 1.495(3) .
C11 N3 1.367(2) .
C11 C12 1.433(3) .
C12 C13 1.343(3) .
C12 H12 0.9500 .
C13 C14 1.458(3) .
C13 H13 0.9500 .
C14 N3 1.369(2) .
C14 C15 1.389(3) .
C15 C16 1.415(3) .
C15 C45 1.499(3) .
C16 N4 1.370(2) .
C16 C17 1.435(3) .
C17 C18 1.334(3) .
C17 H17 0.9500 .
C18 C19 1.447(3) .
C18 H18 0.9500 .
C19 N4 1.377(2) .
C19 C20 1.397(3) 5_666
C20 C19 1.397(3) 5_666
C20 C1 1.415(3) 5_666
C20 C21 1.498(3) .
C21 C22 1.390(3) .
C21 C26 1.391(3) .
C22 C23 1.381(3) .
C22 H22 0.9500 .
C23 C24 1.398(3) .
C23 H23 0.9500 .
C24 C25 1.381(3) .
C24 C27 1.503(3) .
C25 C26 1.396(3) .
C25 H25 0.9500 .
C26 H26 0.9500 .
C27 N5 1.472(3) .
C27 H27A 0.9900 .
C27 H27B 0.9900 .
C28 N5 1.336(3) .
C28 C29 1.371(3) .
C28 H28 0.9500 .
C29 N7 1.355(3) .
C29 C30 1.512(3) .
C30 O1 1.399(3) .
C30 H30A 0.9900 .
C30 H30B 0.9900 .
C31 O1 1.435(3) .
C31 C32 1.482(3) .
C31 H31A 0.9900 .
C31 H31B 0.9900 .
C32 O2 1.418(3) .
C32 H32A 0.9900 .
C32 H32B 0.9900 .
C33 O2 1.428(2) .
C33 C34 1.505(3) .
C33 H33A 0.9900 .
C33 H33B 0.9900 .
C34 O3 1.438(3) .
C34 H34A 0.9900 .
C34 H34B 0.9900 .
C35 O3 1.421(3) .
C35 C36 1.485(3) .
C35 H35A 0.9900 .
C35 H35B 0.9900 .
C36 N8 1.356(3) .
C36 C37 1.388(3) .
C37 N10 1.329(3) .
C37 H37 0.9500 .
C38 N10 1.455(3) .
C38 C39 1.496(3) .
C38 H38A 0.9900 .
C38 H38B 0.9900 .
C39 C44 1.374(3) .
C39 C40 1.395(3) .
C40 C41 1.395(3) .
C40 H40 0.9500 .
C41 C42 1.388(3) .
C41 H41 0.9500 .
C42 C43 1.391(3) .
C43 C44 1.395(3) .
C43 H43 0.9500 .
C44 H44 0.9500 .
C45 C46 1.363(3) .
C45 C50 1.375(3) .
C46 C47 1.398(3) .
C46 H46 0.9500 .
C47 C48 1.365(3) .
C47 H47 0.9500 .
C48 C49 1.356(3) .
C48 C51 1.528(3) .
C49 C50 1.385(3) .
C49 H49 0.9500 .
C50 H50 0.9500 .
C51 N11 1.459(3) .
C51 H51A 0.9900 .
C51 H51B 0.9900 .
C52 N11 1.337(3) .
C52 C53 1.374(3) .
C52 H52 0.9500 .
C53 N13 1.351(3) .
C53 C54 1.486(3) .
C54 O4 1.449(3) .
C54 H54A 0.9900 .
C54 H54B 0.9900 .
C55 O4 1.434(3) .
C55 C56 1.487(3) .
C55 H55A 0.9900 .
C55 H55B 0.9900 .
C56 O5 1.406(3) 5_666
C56 H56A 0.9900 .
C56 H56B 0.9900 .
C57 O5 1.418(3) .
C57 C58 1.483(4) .
C57 H57A 0.9900 .
C57 H57B 0.9900 .
C58 O6 1.396(3) .
C58 H58A 0.9900 .
C58 H58B 0.9900 .
C59 O6 1.418(3) .
C59 C60 1.479(4) .
C59 H59A 0.9900 .
C59 H59B 0.9900 .
C60 C61 1.343(3) .
C60 N14 1.356(3) .
C61 N16 1.334(3) .
C61 H61 0.9500 .
C62 N16 1.454(3) .
C62 C63 1.502(3) .
C62 H62A 0.9900 .
C62 H62B 0.9900 .
C63 C68 1.376(3) .
C63 C64 1.378(3) .
C64 C65 1.395(3) .
C64 H64 0.9500 .
C65 C66 1.403(3) .
C65 H65 0.9500 .
C66 C67 1.382(3) .
C67 C68 1.383(3) .
C67 H67 0.9500 .
C68 H68 0.9500 .
C69 N17 1.449(7) .
C69 C70 1.562(6) .
C69 H69A 0.9900 .
C69 H69B 0.9900 .
C70 N17 1.436(7) 5_666
C70 H70A 0.9900 .
C70 H70B 0.9900 .
C71 N17 1.449(7) .
C71 C72 1.573(6) .
C71 C73 1.990(8) 5_666
C71 H71A 0.9900 .
C71 H71B 0.9900 .
C72 N17 1.454(7) 5_666
C72 C74 2.038(9) 5_666
C72 H72A 0.9900 .
C72 H72B 0.9900 .
C73 N17 1.436(7) .
C73 C74 1.569(6) .
C73 C71 1.990(8) 5_666
C73 H73A 0.9900 .
C73 H73B 0.9900 .
C74 N17 1.422(7) 5_666
C74 C72 2.038(9) 5_666
C74 H74A 0.9900 .
C74 H74B 0.9900 .
C75 O7 1.216(4) .
C75 C76 1.479(5) .
C75 C77 1.493(5) .
C76 H76A 0.9800 .
C76 H76B 0.9800 .
C76 H76C 0.9800 .
C77 H77A 0.9800 .
C77 H77B 0.9800 .
C77 H77C 0.9800 .
N1 Zn1 2.0733(15) .
N2 Zn1 2.0736(18) .
N3 Zn1 2.0809(15) .
N4 Zn1 2.0681(18) .
N5 N6 1.329(2) .
N6 N7 1.316(3) .
N8 N9 1.309(3) .
N9 N10 1.350(2) .
N11 N12 1.355(2) .
N12 N13 1.307(3) .
N14 N15 1.316(3) .
N15 N16 1.338(2) .
N17 C74 1.422(7) 5_666
N17 C70 1.436(7) 5_666
N17 C72 1.454(7) 5_666
N17 Zn1 2.1784(15) .
O5 C56 1.406(3) 5_666

loop_
_geom_torsion_atom_site_label_1
_geom_torsion_atom_site_label_2
_geom_torsion_atom_site_label_3
_geom_torsion_atom_site_label_4
_geom_torsion
_geom_torsion_site_symmetry_1
_geom_torsion_site_symmetry_4
N1 C1 C2 C3 -0.2(2) . .
C20 C1 C2 C3 176.88(18) 5_666 .
C1 C2 C3 C4 -0.6(2) . .
C2 C3 C4 N1 1.3(2) . .
C2 C3 C4 C5 -178.39(17) . .
N1 C4 C5 C6 2.2(3) . .
C3 C4 C5 C6 -178.21(17) . .
N1 C4 C5 C66 -171.84(15) . .
C3 C4 C5 C66 7.8(3) . .
C4 C5 C6 N2 -2.9(3) . .
C66 C5 C6 N2 171.05(16) . .
C4 C5 C6 C7 -177.95(18) . .
C66 C5 C6 C7 -4.0(3) . .
N2 C6 C7 C8 0.1(2) . .
C5 C6 C7 C8 175.86(17) . .
C6 C7 C8 C9 -1.6(2) . .
C7 C8 C9 N2 2.7(2) . .
C7 C8 C9 C10 -175.29(17) . .
N2 C9 C10 C11 3.7(3) . .
C8 C9 C10 C11 -178.67(19) . .
N2 C9 C10 C42 -171.82(16) . .
C8 C9 C10 C42 5.8(3) . .
C9 C10 C11 N3 -4.7(3) . .
C42 C10 C11 N3 170.75(16) . .
C9 C10 C11 C12 179.19(18) . .
C42 C10 C11 C12 -5.3(3) . .
N3 C11 C12 C13 -0.2(2) . .
C10 C11 C12 C13 176.42(19) . .
C11 C12 C13 C14 -0.3(2) . .
C12 C13 C14 N3 0.7(2) . .
C12 C13 C14 C15 -176.05(19) . .
N3 C14 C15 C16 2.4(3) . .
C13 C14 C15 C16 178.48(18) . .
N3 C14 C15 C45 -175.43(17) . .
C13 C14 C15 C45 0.7(3) . .
C14 C15 C16 N4 -3.5(3) . .
C45 C15 C16 N4 174.29(17) . .
C14 C15 C16 C17 179.01(19) . .
C45 C15 C16 C17 -3.2(3) . .
N4 C16 C17 C18 0.9(2) . .
C15 C16 C17 C18 178.66(18) . .
C16 C17 C18 C19 -1.5(2) . .
C17 C18 C19 N4 1.7(2) . .
C17 C18 C19 C20 -179.94(17) . 5_666
C19 C20 C21 C22 -65.8(3) 5_666 .
C1 C20 C21 C22 111.7(2) 5_666 .
C19 C20 C21 C26 117.3(2) 5_666 .
C1 C20 C21 C26 -65.1(2) 5_666 .
C26 C21 C22 C23 -0.1(3) . .
C20 C21 C22 C23 -177.0(2) . .
C21 C22 C23 C24 0.5(3) . .
C22 C23 C24 C25 -0.9(3) . .
C22 C23 C24 C27 179.3(2) . .
C23 C24 C25 C26 0.9(3) . .
C27 C24 C25 C26 -179.3(2) . .
C22 C21 C26 C25 0.1(3) . .
C20 C21 C26 C25 177.03(19) . .
C24 C25 C26 C21 -0.5(3) . .
C25 C24 C27 N5 -78.2(2) . .
C23 C24 C27 N5 101.6(2) . .
N5 C28 C29 N7 -0.7(2) . .
N5 C28 C29 C30 -179.7(2) . .
N7 C29 C30 O1 145.6(2) . .
C28 C29 C30 O1 -35.4(4) . .
O1 C31 C32 O2 -66.4(3) . .
O2 C33 C34 O3 73.7(2) . .
O3 C35 C36 N8 137.6(2) . .
O3 C35 C36 C37 -42.5(3) . .
N8 C36 C37 N10 1.1(2) . .
C35 C36 C37 N10 -178.9(2) . .
N10 C38 C39 C44 151.07(19) . .
N10 C38 C39 C40 -31.3(3) . .
C44 C39 C40 C41 0.5(3) . .
C38 C39 C40 C41 -177.1(2) . .
C39 C40 C41 C42 0.9(3) . .
C40 C41 C42 C43 -1.8(3) . .
C40 C41 C42 C10 178.61(19) . .
C11 C10 C42 C41 -111.2(2) . .
C9 C10 C42 C41 64.7(2) . .
C11 C10 C42 C43 69.3(2) . .
C9 C10 C42 C43 -114.8(2) . .
C41 C42 C43 C44 1.3(3) . .
C10 C42 C43 C44 -179.18(19) . .
C40 C39 C44 C43 -1.1(3) . .
C38 C39 C44 C43 176.7(2) . .
C42 C43 C44 C39 0.2(3) . .
C14 C15 C45 C46 79.3(3) . .
C16 C15 C45 C46 -98.7(3) . .
C14 C15 C45 C50 -99.5(3) . .
C16 C15 C45 C50 82.6(3) . .
C50 C45 C46 C47 -3.1(4) . .
C15 C45 C46 C47 178.1(2) . .
C45 C46 C47 C48 3.9(4) . .
C46 C47 C48 C49 -3.2(4) . .
C46 C47 C48 C51 174.8(2) . .
C47 C48 C49 C50 2.0(4) . .
C51 C48 C49 C50 -175.9(2) . .
C46 C45 C50 C49 1.8(4) . .
C15 C45 C50 C49 -179.4(2) . .
C48 C49 C50 C45 -1.3(4) . .
C49 C48 C51 N11 -38.5(3) . .
C47 C48 C51 N11 143.7(2) . .
N11 C52 C53 N13 -0.2(2) . .
N11 C52 C53 C54 178.6(2) . .
N13 C53 C54 O4 64.6(3) . .
C52 C53 C54 O4 -114.1(2) . .
O4 C55 C56 O5 -75.2(3) . 5_666
O5 C57 C58 O6 63.4(3) . .
O6 C59 C60 C61 102.1(3) . .
O6 C59 C60 N14 -76.9(3) . .
N14 C60 C61 N16 -0.5(3) . .
C59 C60 C61 N16 -179.7(2) . .
N16 C62 C63 C68 -100.7(2) . .
N16 C62 C63 C64 80.9(3) . .
C68 C63 C64 C65 -0.9(3) . .
C62 C63 C64 C65 177.5(2) . .
C63 C64 C65 C66 -1.3(3) . .
C64 C65 C66 C67 2.8(3) . .
C64 C65 C66 C5 -178.9(2) . .
C6 C5 C66 C67 67.6(3) . .
C4 C5 C66 C67 -117.9(2) . .
C6 C5 C66 C65 -110.6(2) . .
C4 C5 C66 C65 63.9(2) . .
C65 C66 C67 C68 -2.1(3) . .
C5 C66 C67 C68 179.7(2) . .
C64 C63 C68 C67 1.7(4) . .
C62 C63 C68 C67 -176.7(2) . .
C66 C67 C68 C63 -0.2(4) . .
N17 C69 C70 N17 -3.6(7) . 5_666
N17 C71 C72 N17 -0.5(8) . 5_666
C73 C71 C72 N17 60.7(5) 5_666 5_666
N17 C71 C72 C74 -61.6(5) . 5_666
C73 C71 C72 C74 -0.3(6) 5_666 5_666
N17 C73 C74 N17 -0.2(8) . 5_666
C71 C73 C74 N17 -63.1(5) 5_666 5_666
N17 C73 C74 C72 63.2(5) . 5_666
C71 C73 C74 C72 0.3(6) 5_666 5_666
C20 C1 N1 C4 -176.11(16) 5_666 .
C2 C1 N1 C4 0.97(18) . .
C20 C1 N1 Zn1 -11.6(2) 5_666 .
C2 C1 N1 Zn1 165.51(12) . .
C5 C4 N1 C1 178.31(16) . .
C3 C4 N1 C1 -1.37(19) . .
C5 C4 N1 Zn1 13.5(2) . .
C3 C4 N1 Zn1 -166.17(12) . .
C10 C9 N2 C6 175.44(16) . .
C8 C9 N2 C6 -2.5(2) . .
C10 C9 N2 Zn1 13.5(3) . .
C8 C9 N2 Zn1 -164.44(14) . .
C5 C6 N2 C9 -174.20(15) . .
C7 C6 N2 C9 1.5(2) . .
C5 C6 N2 Zn1 -12.3(3) . .
C7 C6 N2 Zn1 163.44(13) . .
C10 C11 N3 C14 -175.98(17) . .
C12 C11 N3 C14 0.6(2) . .
C10 C11 N3 Zn1 -11.5(3) . .
C12 C11 N3 Zn1 165.13(13) . .
C15 C14 N3 C11 175.83(18) . .
C13 C14 N3 C11 -0.80(19) . .
C15 C14 N3 Zn1 11.2(3) . .
C13 C14 N3 Zn1 -165.48(12) . .
C15 C16 N4 C19 -177.60(16) . .
C17 C16 N4 C19 0.2(2) . .
C15 C16 N4 Zn1 -9.3(3) . .
C17 C16 N4 Zn1 168.54(13) . .
C20 C19 N4 C16 -179.48(16) 5_666 .
C18 C19 N4 C16 -1.1(2) . .
C20 C19 N4 Zn1 12.1(3) 5_666 .
C18 C19 N4 Zn1 -169.50(13) . .
C29 C28 N5 N6 0.7(2) . .
C29 C28 N5 C27 178.46(18) . .
C24 C27 N5 N6 75.9(2) . .
C24 C27 N5 C28 -101.7(2) . .
C28 N5 N6 N7 -0.4(2) . .
C27 N5 N6 N7 -178.39(17) . .
N5 N6 N7 C29 0.0(2) . .
C28 C29 N7 N6 0.4(2) . .
C30 C29 N7 N6 179.6(2) . .
C37 C36 N8 N9 -0.8(2) . .
C35 C36 N8 N9 179.1(2) . .
C36 N8 N9 N10 0.2(2) . .
C36 C37 N10 N9 -1.0(2) . .
C36 C37 N10 C38 -176.69(18) . .
N8 N9 N10 C37 0.5(2) . .
N8 N9 N10 C38 176.53(18) . .
C39 C38 N10 C37 -105.7(2) . .
C39 C38 N10 N9 79.0(2) . .
C53 C52 N11 N12 -0.1(2) . .
C53 C52 N11 C51 -176.92(18) . .
C48 C51 N11 C52 -113.7(2) . .
C48 C51 N11 N12 69.8(2) . .
C52 N11 N12 N13 0.4(2) . .
C51 N11 N12 N13 177.45(16) . .
N11 N12 N13 C53 -0.5(2) . .
C52 C53 N13 N12 0.4(2) . .
C54 C53 N13 N12 -178.5(2) . .
C61 C60 N14 N15 -0.8(3) . .
C59 C60 N14 N15 178.4(2) . .
C60 N14 N15 N16 1.8(3) . .
C60 C61 N16 N15 1.7(3) . .
C60 C61 N16 C62 179.9(2) . .
N14 N15 N16 C61 -2.2(3) . .
N14 N15 N16 C62 179.4(2) . .
C63 C62 N16 C61 105.9(2) . .
C63 C62 N16 N15 -76.0(3) . .
C74 C73 N17 C74 0.3(11) . 5_666
C71 C73 N17 C74 34.3(8) 5_666 5_666
C74 C73 N17 C70 79.5(5) . 5_666
C71 C73 N17 C70 113.6(4) 5_666 5_666
C74 C73 N17 C71 55.9(7) . .
C71 C73 N17 C71 89.9(5) 5_666 .
C74 C73 N17 C69 -58.7(6) . .
C71 C73 N17 C69 -24.6(4) 5_666 .
C74 C73 N17 C72 -80.9(5) . 5_666
C71 C73 N17 C72 -46.8(3) 5_666 5_666
C74 C73 N17 Zn1 -178.9(4) . .
C71 C73 N17 Zn1 -144.8(2) 5_666 .
C72 C71 N17 C74 80.5(6) . 5_666
C73 C71 N17 C74 46.5(4) 5_666 5_666
C72 C71 N17 C73 -55.4(7) . .
C73 C71 N17 C73 -89.4(5) 5_666 .
C72 C71 N17 C70 -77.6(6) . 5_666
C73 C71 N17 C70 -111.6(4) 5_666 5_666
C72 C71 N17 C69 59.8(7) . .
C73 C71 N17 C69 25.9(4) 5_666 .
C72 C71 N17 C72 0.7(12) . 5_666
C73 C71 N17 C72 -33.3(8) 5_666 5_666
C72 C71 N17 Zn1 -180.0(4) . .
C73 C71 N17 Zn1 146.0(2) 5_666 .
C70 C69 N17 C74 -76.8(5) . 5_666
C70 C69 N17 C73 60.7(6) . .
C70 C69 N17 C70 5.1(10) . 5_666
C70 C69 N17 C71 -57.6(6) . .
C70 C69 N17 C72 81.2(5) . 5_666
C70 C69 N17 Zn1 -178.8(4) . .
C29 C30 O1 C31 -71.2(3) . .
C32 C31 O1 C30 177.2(2) . .
C31 C32 O2 C33 -179.0(2) . .
C34 C33 O2 C32 -174.1(2) . .
C36 C35 O3 C34 -66.1(2) . .
C33 C34 O3 C35 -86.3(2) . .
C56 C55 O4 C54 75.7(3) . .
C53 C54 O4 C55 64.6(2) . .
C58 C57 O5 C56 174.9(2) . 5_666
C57 C58 O6 C59 -169.0(2) . .
C60 C59 O6 C58 171.73(19) . .

loop_
_platon_squeeze_void_nr
_platon_squeeze_void_average_x
_platon_squeeze_void_average_y
_platon_squeeze_void_average_z
_platon_squeeze_void_volume
_platon_squeeze_void_count_electrons
1 -0.002 -0.019 -0.002 10700.8 3152.9
